data_1518607
loop_
_publ_author_name
'Maja Edstrand'

_publ_section_title
;
 On the crystal structure of the antimony oxychloride Sb4O5Cl2 and
 isomorphous oxybromide
;
_journal_name_full 'Acta Chemica Scandinavica'
_journal_page_first 178
_journal_page_last 203
_journal_volume 1
_journal_year 1947
_chemical_formula_sum 'Br2 O5 Sb4'
_chemical_formula_weight 726.84
_space_group_IT_number 14
_symmetry_cell_setting monoclinic
_symmetry_Int_Tables_number 14
_symmetry_space_group_name_Hall '-P 2ybc'
_symmetry_space_group_name_H-M 'P 1 21/c 1'
_cell_angle_alpha 90
_cell_angle_beta 97.89
_cell_angle_gamma 90
_cell_formula_units_Z 2
_cell_length_a 6.593
_cell_length_b 5.133
_cell_length_c 13.43
_cell_volume 450.194
_diffrn_ambient_temperature 293
_diffrn_radiation_probe x-ray
_diffrn_radiation_type CuK\a
_diffrn_radiation_wavelength 1.5418
_exptl_crystal_density_diffrn 5.362
_cod_data_source_file Acta-Chem-Scand-1947-1-178-203-2.cif
_cod_data_source_block Sb4O5Br2
_cod_original_sg_symbol_H-M 'P 21/c'
_cod_database_code 1518607

loop_
_symmetry_equiv_pos_site_id
_symmetry_equiv_pos_as_xyz
1 x,y,z
2 -x,1/2+y,1/2-z
3 -x,-y,-z
4 x,1/2-y,1/2+z

loop_
_atom_site_label
_atom_site_type_symbol
_atom_site_thermal_displace_type
_atom_site_fract_x
_atom_site_fract_y
_atom_site_fract_z
_atom_site_occupancy
_atom_site_U_iso_or_equiv
Sb1 Sb Uiso 0.174(5) 0.225(5) 0.051(4) 1.000 0.0127
Sb2 Sb Uiso 0.806(5) 0.125(5) 0.203(4) 1.000 0.0127
Br Br Uiso 0.510(10) 0.705(10) 0.118(5) 1.000 0.0127
O1 O Uiso 0.00000 0.50000 0.00000 1.000 0.0127
O2 O Uiso 0.13000 0.37000 0.18700 1.000 0.0127
O3 O Uiso 0.08000 0.04000 0.91600 1.000 0.0127

loop_
_geom_angle_atom_site_label_1
_geom_angle_atom_site_label_2
_geom_angle_atom_site_label_3
_geom_angle
_geom_angle_site_symmetry_1
_geom_angle_site_symmetry_3
_geom_angle_publ_flag
O1 Sb1 O2 84.12 . . yes
O1 Sb1 O3 86.05 . 1_554 yes
O1 Sb1 O3 95.28 . 3_556 yes
O2 Sb1 O3 153.63 . 1_554 yes
O2 Sb1 O3 80.92 . 3_556 yes
O3 Sb1 O3 75.70 1_554 3_556 yes
Br Sb2 O2 146.75 1_545 1_655 yes
Br Sb2 O2 82.56 1_545 2_645 yes
Br Sb2 O3 72.34 1_545 3_656 yes
O2 Sb2 O2 107.38 1_655 2_645 yes
O2 Sb2 O3 74.46 1_655 3_656 yes
O2 Sb2 O3 104.29 2_645 3_656 yes
Sb1 O1 Sb1 180.00 . 3_565 yes
Sb1 O2 Sb2 96.98 . 1_455 yes
Sb1 O2 Sb2 150.89 . 2_655 yes
Sb2 O2 Sb2 111.37 1_455 2_655 yes
Sb1 O3 Sb1 104.30 1_556 3_556 yes
Sb1 O3 Sb2 141.25 1_556 3_656 yes
Sb1 O3 Sb2 105.52 3_556 3_656 yes

loop_
_geom_bond_atom_site_label_1
_geom_bond_atom_site_label_2
_geom_bond_distance
_geom_bond_site_symmetry_2
_geom_bond_publ_flag
Sb1 O1 1.89(3) . yes
Sb1 O2 2.0297 . yes
Sb1 O3 2.0651 1_554 yes
Sb1 O3 2.2483 3_556 yes
Sb2 Br 3.03(7) 1_545 yes
Sb2 O2 2.5133 1_655 yes
Sb2 O2 1.9755 2_645 yes
Sb2 O3 2.0411 3_656 yes

loop_
_geom_torsion_atom_site_label_1
_geom_torsion_atom_site_label_2
_geom_torsion_atom_site_label_3
_geom_torsion_atom_site_label_4
_geom_torsion
_geom_torsion_site_symmetry_1
_geom_torsion_site_symmetry_3
_geom_torsion_site_symmetry_4
_geom_torsion_publ_flag
O1 Sb1 O2 Sb2 86.30 . . 1_455 no
O1 Sb1 O2 Sb2 -80.75 . . 2_655 no
O3 Sb1 O2 Sb2 17.64 1_554 . 1_455 no
O3 Sb1 O2 Sb2 -149.41 1_554 . 2_655 no
O3 Sb1 O2 Sb2 -10.02 3_556 . 1_455 no
O3 Sb1 O2 Sb2 -177.07 3_556 . 2_655 no
O2 Sb1 O3 Sb2 12.75 . 3_556 1_455 no
